data_4088763
loop_
_publ_author_name
'Lambic, Nikola S.'
'Lilly, Cassandra P.'
'Robbins, Leanna K.'
'Sommer, Roger D.'
'Ison, Elon A.'

_publ_section_title
;
 Reductive Carbonylation of Oxorhenium Hydrides Induced by Lewis Acids
;
_journal_issue 17
_journal_name_full Organometallics
_journal_page_first 2822
_journal_paper_doi 10.1021/acs.organomet.6b00393
_journal_volume 35
_journal_year 2016
_chemical_formula_moiety 'C34 H41 N3 O3 Re, B F4, 0.5(C H2 Cl2)'
_chemical_formula_sum 'C34.5 H42 B Cl F4 N3 O3 Re'
_chemical_formula_weight 855.17
_chemical_name_common DippBF3
_space_group_crystal_system triclinic
_space_group_IT_number 2
_space_group_name_Hall '-P 1'
_space_group_name_H-M_alt 'P -1'
_atom_sites_solution_hydrogens mixed
_cell_angle_alpha 80.728(2)
_cell_angle_beta 77.828(2)
_cell_angle_gamma 83.623(2)
_cell_formula_units_Z 2
_cell_length_a 9.1424(3)
_cell_length_b 9.8897(4)
_cell_length_c 20.4731(7)
_cell_measurement_reflns_used 9929
_cell_measurement_temperature 100.(2)
_cell_measurement_theta_max 28.8518
_cell_measurement_theta_min 2.1974
_cell_volume 1780.12(11)
_computing_cell_refinement 'SAINT V8.34A (Bruker AXS Inc., 2013)'
_computing_data_collection 'Bruker Instrument Service v2013.12.0.0'
_computing_data_reduction 'SAINT V8.34A (Bruker AXS Inc., 2013)'
_computing_structure_refinement 'SHELXL-2013 (Sheldrick, 2013)'
_diffrn_ambient_temperature 100.(2)
_diffrn_detector_area_resol_mean 8.3333
_diffrn_measured_fraction_theta_full 0.989
_diffrn_measured_fraction_theta_max 0.989
_diffrn_measurement_device_type 'Bruker-Nonius X8 Kappa APEX II'
_diffrn_measurement_method 'phi and omega scans'
_diffrn_radiation_monochromator graphite
_diffrn_radiation_type MoK\a
_diffrn_radiation_wavelength 0.71073
_diffrn_reflns_av_R_equivalents 0.0395
_diffrn_reflns_av_unetI/netI 0.0306
_diffrn_reflns_limit_h_max 10
_diffrn_reflns_limit_h_min -10
_diffrn_reflns_limit_k_max 11
_diffrn_reflns_limit_k_min -11
_diffrn_reflns_limit_l_max 24
_diffrn_reflns_limit_l_min 0
_diffrn_reflns_number 6247
_diffrn_reflns_theta_full 25.02
_diffrn_reflns_theta_max 25.02
_diffrn_reflns_theta_min 2.06
_diffrn_source 'fine-focus sealed tube'
_exptl_absorpt_coefficient_mu 3.547
_exptl_absorpt_correction_T_max 0.75
_exptl_absorpt_correction_T_min 0.44
_exptl_absorpt_correction_type multi-scan
_exptl_absorpt_process_details
;
TWINABS V2012/1 (Bruker AXS Inc.)'
TWINABS - Bruker AXS scaling for twinned crystals - Version 2012/1
 ------------------------------------------------------------------

 Equivalent reflections defined according to point group -1    

 Reading batch  1 from file rds495_0m.mul

  2 twin components present

 Mean and maximum errors in direction cosine check function =   0.001   0.007
 The mean error should not exceed 0.008, and is usually caused by matrix
 changes during data processing.

 Maximum 2-theta =  57.69 deg.   Approximate wavelength = 0.71121 Angstroms
 Approximate highest resolution = 0.737 Angstroms
 Approximate unit-cell:   9.173   9.931  20.563   80.68   77.84   83.42

 ==============================================================================

 PART 1 - Refinement of parameters to model systematic errors

     3193 data (   1015 unique ) involve domain  1 only,  mean I/sigma  24.5
     3194 data (   1012 unique ) involve domain  2 only,  mean I/sigma   8.1
    35884 data (   8675 unique ) involve   2 domains,  mean I/sigma  12.0
       20 data (     20 unique ) involve   3 domains,  mean I/sigma   8.3

 Settings for parameter refinement:

 Maximum resolution =  0.1000 A
 (Intensity/sigma) threshold = 1.500
 Restraint esd for equal adjacent scale factors =  0.0050
 Maximum odd and even orders for spherical harmonics =   3   6


 Refinement of a single parameter set to fit all single and composite
 reflections that contain at least one contribution from domain 1
 ---------------------------------------------------------------------------

    2724 single and  32396 composite reflections used for parameter fitting
 Effective data to parameter ratio =    9.44

 wR2(int) =  0.0677 (selected reflections only, before parameter refinement)

 Cycle wR2(incid) wR2(diffr) Mean wt.
    1    0.0673    0.0584    0.9359
    2    0.0562    0.0550    0.9434
...
   40    0.0540    0.0540    0.9442

 wR2(int) =  0.0540 (selected reflections only, after parameter refinement)

 ==============================================================================

 PART 2 - Reject outliers and establish error model

 Rejected reflections are ignored in the statistics and Postscript plots
 (except the detector diagnostics) and in the output .hkl files. All statistics
 and error estimates refer to total intensities (of single or composite
 reflections) only. Before applying rejections there are:

   42291 total and  10722 unique reflections assuming Friedel's law.

   42290 total and  10722 unique reflections after rejecting pathological cases 

   42262 total and  10722 unique reflections left after |I-<I>|/su test


 g = 0.0416 gave best error model; g set to 0.0416 for further calculations


 ==============================================================================

 PART 3 - Output Postscript diagnostics and corrected data

 Diagnostic plots written to Postscript file twin.eps


 The R(int) and R(sigma) plots are based on all singles and composites,
 <|E^2-1|> is calculated for all individual contributions from domain 1
 assuming SAINT partitioning and the chi^2 and spatial plots show only
 those single and composite reflections actually fitted.


 Unique HKLF 4 data extracted from all observations involving domain 1

 Cycle   N(1) Rint(1)  N(all) Rint(all) Twin fractions
    1   38445  0.1696   41616  0.1677   0.8721  0.1279
    2   38445  0.0447   41616  0.0457   0.8590  0.1410
    ...
   19   38445  0.0387   41616  0.0395   0.8537  0.1463
   20   38445  0.0387   41616  0.0395   0.8537  0.1463

 N(1) and Rint(1) refer to singles and composites that include domain 1.

 Rint = 0.0395  for all   41616  observations and
 Rint = 0.0327  for all   21913  observations with I > 3sigma(I)

 Rint is based on agreement between observed single and composite intensities
 and those calculated from refined unique intensities and twin fractions.

    8634 Corrected reflections written to file twin4.hkl
 Reflections merged according to point-group -1    
 Minimum and maximum apparent transmission:  0.580772  0.745760
 Additional spherical absorption correction applied with mu*r =  0.2000


 HKLF 5 dataset constructed from all observations involving domain 1
   17550 Corrected reflections written to file twin5.hkl
 Reflections merged according to point-group -1    
 Single reflections that also occur in composites omitted
 Minimum and maximum apparent transmission:  0.579504  0.745760
 Additional spherical absorption correction applied with mu*r =  0.2000
;
_exptl_crystal_colour yellow
_exptl_crystal_density_diffrn 1.595
_exptl_crystal_density_method 'not measured'
_exptl_crystal_description plate
_exptl_crystal_F_000 854
_exptl_crystal_size_max 0.340
_exptl_crystal_size_mid 0.095
_exptl_crystal_size_min 0.042
_refine_diff_density_max 0.820
_refine_diff_density_min -0.599
_refine_ls_extinction_method none
_refine_ls_goodness_of_fit_ref 1.061
_refine_ls_hydrogen_treatment mixed
_refine_ls_matrix_type full
_refine_ls_number_parameters 489
_refine_ls_number_reflns 6247
_refine_ls_number_restraints 64
_refine_ls_restrained_S_all 1.060
_refine_ls_R_factor_all 0.0221
_refine_ls_R_factor_gt 0.0208
_refine_ls_shift/su_max 0.001
_refine_ls_shift/su_mean 0.000
_refine_ls_structure_factor_coef Fsqd
_refine_ls_weighting_details
;

w=1/[\s^2^(Fo^2^)+(0.0180P)^2^+1.9740P]
where P=(Fo^2^+2Fc^2^)/3
;
_refine_ls_weighting_scheme calc
_refine_ls_wR_factor_gt 0.0436
_refine_ls_wR_factor_ref 0.0441
_reflns_number_gt 6122
_reflns_number_total 6247
_reflns_threshold_expression 'I > 2\s(I)'
_cod_data_source_file om6b00393_si_002.cif
_cod_data_source_block rds495
_cod_original_formula_sum 'C34.50 H42 B Cl F4 N3 O3 Re'
_cod_database_code 4088763

loop_
_space_group_symop_operation_xyz
'x, y, z'
'-x, -y, -z'

loop_
_atom_site_type_symbol
_atom_site_label
_atom_site_fract_x
_atom_site_fract_y
_atom_site_fract_z
_atom_site_U_iso_or_equiv
_atom_site_adp_type
_atom_site_calc_flag
_atom_site_refinement_flags_adp
_atom_site_refinement_flags_occupancy
_atom_site_refinement_flags_posn
_atom_site_occupancy
_atom_site_disorder_assembly
_atom_site_disorder_group
Re Re1 0.32112(2) 0.42252(2) 0.25759(2) 0.00837(4) Uani d . . . 1.0 . .
O O1 0.5481(3) 0.6466(3) 0.24107(14) 0.0232(6) Uani d . . . 1.0 . .
O O2 0.2223(3) 0.5811(3) 0.13015(13) 0.0275(6) Uani d . . . 1.0 . .
O O3 0.0487(3) 0.2572(3) 0.25862(14) 0.0243(6) Uani d . . . 1.0 . .
N N1 0.1839(3) 0.5155(3) 0.34572(14) 0.0088(6) Uani d . . . 1.0 . .
H H1 0.200(4) 0.597(4) 0.3348(19) 0.011 Uiso d U . . 1.0 . .
N N2 0.4123(3) 0.3125(3) 0.33848(14) 0.0099(6) Uani d . . . 1.0 . .
N N3 0.4868(3) 0.2765(3) 0.21340(14) 0.0126(6) Uani d . . . 1.0 . .
C C1 0.4672(4) 0.5642(3) 0.24799(18) 0.0141(8) Uani d . . . 1.0 . .
C C2 0.2570(4) 0.5221(4) 0.1790(2) 0.0166(8) Uani d . . . 1.0 . .
C C3 0.1529(4) 0.3093(3) 0.26058(18) 0.0131(7) Uani d . . . 1.0 . .
C C4 0.2652(4) 0.4786(3) 0.40414(17) 0.0108(7) Uani d . . . 1.0 . .
H H4A 0.324 0.556 0.4055 0.013 Uiso calc U . R 1.0 . .
H H4B 0.1899 0.4669 0.4468 0.013 Uiso calc U . R 1.0 . .
C C5 0.3694(4) 0.3495(3) 0.40043(17) 0.0103(7) Uani d . . . 1.0 . .
C C6 0.4290(4) 0.2756(3) 0.45367(17) 0.0112(7) Uani d . . . 1.0 . .
H H6 0.3978 0.2997 0.4979 0.013 Uiso calc U . R 1.0 . .
C C7 0.5346(4) 0.1663(3) 0.44159(18) 0.0115(7) Uani d . . . 1.0 . .
H H7 0.5751 0.1144 0.4779 0.014 Uiso calc U . R 1.0 . .
C C8 0.5815(4) 0.1320(3) 0.37753(17) 0.0114(7) Uani d . . . 1.0 . .
H H8 0.6559 0.0586 0.3688 0.014 Uiso calc U . R 1.0 . .
C C9 0.5173(3) 0.2074(3) 0.32603(17) 0.0102(7) Uani d . . . 1.0 . .
C C10 0.5536(4) 0.1907(3) 0.25451(19) 0.0131(7) Uani d . . . 1.0 . .
H H10 0.6238 0.1191 0.2388 0.016 Uiso calc U . R 1.0 . .
C C11 0.5264(4) 0.2637(3) 0.14162(17) 0.0126(7) Uani d . . . 1.0 . .
C C12 0.6353(4) 0.3465(4) 0.10001(18) 0.0153(7) Uani d . . . 1.0 . .
C C13 0.6639(4) 0.3393(4) 0.03119(19) 0.0218(8) Uani d . . . 1.0 . .
H H13 0.7358 0.3949 0.0018 0.026 Uiso calc U . R 1.0 . .
C C14 0.5907(4) 0.2535(4) 0.00450(19) 0.0233(9) Uani d . . . 1.0 . .
H H14 0.6112 0.2513 -0.0428 0.028 Uiso calc U . R 1.0 . .
C C15 0.4878(4) 0.1710(4) 0.04648(18) 0.0183(8) Uani d . . . 1.0 . .
H H15 0.4397 0.1105 0.0277 0.022 Uiso calc U . R 1.0 . .
C C16 0.4525(4) 0.1741(4) 0.11575(18) 0.0155(7) Uani d . . . 1.0 . .
C C17 0.7254(4) 0.4390(4) 0.12637(19) 0.0192(8) Uani d . . . 1.0 . .
H H17 0.685 0.4368 0.1759 0.023 Uiso calc U . R 1.0 . .
C C18 0.8895(4) 0.3827(5) 0.1173(2) 0.0364(11) Uani d . . . 1.0 . .
H H18A 0.9324 0.385 0.0691 0.055 Uiso calc U . R 1.0 . .
H H18B 0.8962 0.2878 0.14 0.055 Uiso calc U . R 1.0 . .
H H18C 0.9455 0.4393 0.137 0.055 Uiso calc U . R 1.0 . .
C C19 0.7109(5) 0.5884(4) 0.0931(2) 0.0330(10) Uani d . . . 1.0 . .
H H19A 0.7562 0.5944 0.0449 0.05 Uiso calc U . R 1.0 . .
H H19B 0.7626 0.6452 0.1146 0.05 Uiso calc U . R 1.0 . .
H H19C 0.6045 0.6213 0.0983 0.05 Uiso calc U . R 1.0 . .
C C20 0.3414(4) 0.0775(4) 0.15964(19) 0.0196(8) Uani d . . . 1.0 . .
H H20 0.3163 0.1044 0.206 0.024 Uiso calc U . R 1.0 . .
C C21 0.4122(6) -0.0705(4) 0.1648(2) 0.0345(11) Uani d . . . 1.0 . .
H H21A 0.4419 -0.0976 0.1196 0.052 Uiso calc U . R 1.0 . .
H H21B 0.3392 -0.132 0.1929 0.052 Uiso calc U . R 1.0 . .
H H21C 0.5009 -0.0769 0.1853 0.052 Uiso calc U . R 1.0 . .
C C22 0.1954(5) 0.0892(5) 0.1326(2) 0.0328(10) Uani d . . . 1.0 . .
H H22A 0.1551 0.1855 0.1273 0.049 Uiso calc U . R 1.0 . .
H H22B 0.1219 0.0337 0.1645 0.049 Uiso calc U . R 1.0 . .
H H22C 0.216 0.0558 0.0888 0.049 Uiso calc U . R 1.0 . .
C C23 0.0189(4) 0.5086(3) 0.36403(16) 0.0098(7) Uani d . . . 1.0 . .
C C24 -0.0700(4) 0.6196(3) 0.33636(17) 0.0108(7) Uani d . . . 1.0 . .
C C25 -0.2252(4) 0.6232(4) 0.35777(18) 0.0135(7) Uani d . . . 1.0 . .
H H25 -0.288(4) 0.700(4) 0.3433(19) 0.016(9) Uiso d . . . 1.0 . .
C C26 -0.2917(4) 0.5201(4) 0.40533(18) 0.0137(7) Uani d . . . 1.0 . .
H H26 -0.3972 0.5261 0.4213 0.016 Uiso calc U . R 1.0 . .
C C27 -0.2030(4) 0.4086(4) 0.42932(18) 0.0134(7) Uani d . . . 1.0 . .
H H27 -0.2494 0.3374 0.4612 0.016 Uiso calc U . R 1.0 . .
C C28 -0.0471(4) 0.3976(3) 0.40810(16) 0.0104(7) Uani d . . . 1.0 . .
C C29 0.0363(4) 0.2634(3) 0.43348(17) 0.0123(7) Uani d . . . 1.0 . .
H H29 0.1419 0.2612 0.4074 0.015 Uiso calc U . R 1.0 . .
C C30 -0.0359(4) 0.1369(3) 0.42202(19) 0.0166(8) Uani d . . . 1.0 . .
H H30A 0.0319 0.0542 0.4289 0.025 Uiso calc U . R 1.0 . .
H H30B -0.054 0.1502 0.3758 0.025 Uiso calc U . R 1.0 . .
H H30C -0.1314 0.1263 0.4541 0.025 Uiso calc U . R 1.0 . .
C C31 0.0410(4) 0.2503(4) 0.50878(18) 0.0172(8) Uani d . . . 1.0 . .
H H31A 0.0821 0.3316 0.5174 0.026 Uiso calc U . R 1.0 . .
H H31B 0.1047 0.1679 0.5214 0.026 Uiso calc U . R 1.0 . .
H H31C -0.0609 0.243 0.5356 0.026 Uiso calc U . R 1.0 . .
C C32 -0.0087(4) 0.7366(3) 0.28236(17) 0.0121(7) Uani d . . . 1.0 . .
H H32 0.1025 0.7174 0.2694 0.014 Uiso calc U . R 1.0 . .
C C33 -0.0758(4) 0.7431(4) 0.21936(19) 0.0240(9) Uani d . . . 1.0 . .
H H33A -0.1826 0.7741 0.2295 0.036 Uiso calc U . R 1.0 . .
H H33B -0.0641 0.6516 0.2054 0.036 Uiso calc U . R 1.0 . .
H H33C -0.0235 0.8077 0.1828 0.036 Uiso calc U . R 1.0 . .
C C34 -0.0399(4) 0.8747(4) 0.3096(2) 0.0216(8) Uani d . . . 1.0 . .
H H34A 0.0014 0.9475 0.2743 0.032 Uiso calc U . R 1.0 . .
H H34B 0.0075 0.8699 0.3487 0.032 Uiso calc U . R 1.0 . .
H H34C -0.1485 0.8949 0.3232 0.032 Uiso calc U . R 1.0 . .
F F1 0.293(3) 0.785(2) 0.3344(16) 0.0214(18) Uani d U P D 0.799(16) A 1
F F2 0.5070(12) 0.8961(15) 0.3196(8) 0.022(2) Uani d U P D 0.799(16) A 1
F F3 0.4248(5) 0.7602(6) 0.41862(18) 0.0301(13) Uani d U P D 0.799(16) A 1
F F4 0.2979(4) 0.9646(5) 0.3911(5) 0.049(2) Uani d U P D 0.799(16) A 1
B B1 0.3808(9) 0.8544(8) 0.3652(3) 0.0157(15) Uani d U P D 0.799(16) A 1
F F1A 0.299(13) 0.772(9) 0.334(7) 0.0214(18) Uani d U P D 0.201(16) A 2
F F2A 0.518(4) 0.872(6) 0.318(3) 0.012(5) Uani d U P D 0.201(16) A 2
F F3A 0.375(3) 0.827(3) 0.4215(8) 0.041(5) Uani d U P D 0.201(16) A 2
F F4A 0.2936(14) 0.9987(15) 0.3481(12) 0.025(4) Uani d U P D 0.201(16) A 2
B B1A 0.371(4) 0.872(3) 0.3531(13) 0.020(4) Uani d U P D 0.201(16) A 2
Cl Cl1S -0.1360(2) 0.97851(19) 0.05222(9) 0.0792(5) Uani d . . . 1.0 . .
C C1S 0.0196(16) 0.9050(11) 0.0120(6) 0.064(4) Uani d . P . 0.5 . .
H H1SA -0.0068 0.8317 -0.0101 0.077 Uiso calc U P R 0.5 . .
H H1SB 0.0803 0.8606 0.0455 0.077 Uiso calc U P R 0.5 . .

loop_
_atom_site_aniso_label
_atom_site_aniso_U_11
_atom_site_aniso_U_22
_atom_site_aniso_U_33
_atom_site_aniso_U_12
_atom_site_aniso_U_13
_atom_site_aniso_U_23
Re1 0.00856(6) 0.00920(6) 0.00743(7) -0.00105(4) -0.00169(5) -0.00099(5)
O1 0.0174(13) 0.0162(13) 0.0355(18) -0.0061(11) 0.0011(12) -0.0073(12)
O2 0.0287(15) 0.0373(17) 0.0130(15) 0.0026(13) -0.0069(12) 0.0068(13)
O3 0.0210(14) 0.0336(15) 0.0220(14) -0.0127(12) -0.0023(12) -0.0103(13)
N1 0.0078(14) 0.0067(14) 0.0119(16) -0.0031(11) -0.0014(11) 0.0001(12)
N2 0.0097(14) 0.0076(14) 0.0133(16) -0.0028(11) -0.0036(12) -0.0014(12)
N3 0.0122(14) 0.0128(15) 0.0130(16) -0.0054(12) -0.0007(12) -0.0013(12)
C1 0.0131(17) 0.0129(18) 0.015(2) 0.0062(14) -0.0032(15) -0.0016(15)
C2 0.0092(17) 0.0168(19) 0.022(2) -0.0040(14) 0.0017(15) -0.0030(17)
C3 0.0160(17) 0.0169(18) 0.0056(17) 0.0002(14) 0.0002(15) -0.0036(15)
C4 0.0132(17) 0.0139(17) 0.0066(17) -0.0029(14) -0.0030(13) -0.0026(13)
C5 0.0086(16) 0.0116(17) 0.0122(18) -0.0054(13) -0.0020(14) -0.0029(14)
C6 0.0090(16) 0.0139(17) 0.0119(18) -0.0052(13) -0.0032(14) -0.0005(14)
C7 0.0129(17) 0.0087(17) 0.0137(19) -0.0040(13) -0.0045(14) 0.0007(14)
C8 0.0107(16) 0.0086(16) 0.0161(19) -0.0017(13) -0.0050(14) -0.0010(14)
C9 0.0078(15) 0.0089(16) 0.0149(18) -0.0013(13) -0.0025(13) -0.0039(14)
C10 0.0126(16) 0.0067(15) 0.0210(19) -0.0031(13) -0.0014(16) -0.0056(15)
C11 0.0142(17) 0.0144(18) 0.0089(18) 0.0043(14) -0.0034(14) -0.0031(14)
C12 0.0142(17) 0.0193(19) 0.0124(19) 0.0003(14) -0.0014(14) -0.0050(15)
C13 0.0187(19) 0.030(2) 0.015(2) -0.0088(16) 0.0018(15) -0.0013(16)
C14 0.027(2) 0.035(2) 0.0078(19) -0.0055(18) 0.0001(16) -0.0066(16)
C15 0.0206(19) 0.024(2) 0.0130(19) -0.0028(15) -0.0028(15) -0.0087(15)
C16 0.0167(17) 0.0131(17) 0.0170(19) 0.0010(14) -0.0028(15) -0.0049(15)
C17 0.0182(19) 0.027(2) 0.0130(19) -0.0053(16) -0.0017(15) -0.0038(16)
C18 0.016(2) 0.060(3) 0.038(3) -0.004(2) -0.0039(19) -0.025(2)
C19 0.050(3) 0.033(2) 0.018(2) -0.014(2) -0.009(2) -0.0006(18)
C20 0.030(2) 0.019(2) 0.0107(19) -0.0074(16) -0.0014(16) -0.0055(15)
C21 0.060(3) 0.021(2) 0.020(2) -0.002(2) -0.005(2) -0.0017(18)
C22 0.027(2) 0.048(3) 0.025(2) -0.017(2) -0.0007(19) -0.008(2)
C23 0.0084(16) 0.0124(17) 0.0101(17) -0.0014(13) -0.0016(13) -0.0058(13)
C24 0.0140(17) 0.0097(17) 0.0103(18) -0.0018(13) -0.0018(14) -0.0062(13)
C25 0.0141(17) 0.0115(18) 0.0166(19) 0.0015(14) -0.0065(15) -0.0043(14)
C26 0.0093(16) 0.0167(19) 0.017(2) -0.0020(14) -0.0009(14) -0.0083(15)
C27 0.0136(17) 0.0148(18) 0.0133(19) -0.0075(14) -0.0012(14) -0.0043(14)
C28 0.0139(17) 0.0117(17) 0.0068(17) -0.0027(13) -0.0014(13) -0.0042(13)
C29 0.0129(17) 0.0107(17) 0.0134(18) -0.0022(13) -0.0026(14) -0.0011(14)
C30 0.0170(18) 0.0112(17) 0.022(2) -0.0011(14) -0.0038(15) -0.0035(15)
C31 0.0187(18) 0.0161(19) 0.016(2) -0.0042(15) -0.0041(15) 0.0017(15)
C32 0.0117(16) 0.0111(17) 0.0133(18) 0.0004(13) -0.0034(13) -0.0013(13)
C33 0.025(2) 0.030(2) 0.018(2) -0.0089(17) -0.0065(17) 0.0021(17)
C34 0.027(2) 0.0120(18) 0.024(2) -0.0003(15) -0.0017(17) -0.0031(15)
F1 0.026(2) 0.014(5) 0.0299(14) -0.008(3) -0.0161(17) 0.000(3)
F2 0.025(3) 0.013(5) 0.028(3) -0.007(3) -0.001(2) -0.008(3)
F3 0.032(2) 0.040(3) 0.0220(18) -0.0115(19) -0.0126(15) -0.0016(16)
F4 0.0198(17) 0.034(2) 0.097(6) -0.0035(15) 0.006(2) -0.040(3)
B1 0.016(3) 0.017(3) 0.016(4) -0.001(2) -0.006(2) -0.007(2)
F1A 0.026(2) 0.014(5) 0.0299(14) -0.008(3) -0.0161(17) 0.000(3)
F2A 0.012(6) 0.008(13) 0.019(9) 0.001(5) -0.005(5) -0.006(7)
F3A 0.049(10) 0.048(11) 0.027(7) -0.022(8) -0.004(5) -0.004(5)
F4A 0.014(5) 0.020(6) 0.042(10) -0.007(4) 0.003(6) -0.014(6)
B1A 0.015(7) 0.021(7) 0.026(8) -0.005(5) 0.002(6) -0.012(6)
Cl1S 0.0843(12) 0.0858(12) 0.0684(11) 0.0137(10) -0.0354(9) -0.0005(9)
C1S 0.117(11) 0.038(6) 0.059(8) 0.001(6) -0.068(8) -0.009(5)

loop_
_atom_type_symbol
_atom_type_description
_atom_type_scat_dispersion_real
_atom_type_scat_dispersion_imag
_atom_type_scat_source
C C 0.0033 0.0016 'International Tables Vol C Tables 4.2.6.8 and 6.1.1.4'
H H 0.0000 0.0000 'International Tables Vol C Tables 4.2.6.8 and 6.1.1.4'
B B 0.0013 0.0007 'International Tables Vol C Tables 4.2.6.8 and 6.1.1.4'
Cl Cl 0.1484 0.1585 'International Tables Vol C Tables 4.2.6.8 and 6.1.1.4'
F F 0.0171 0.0103 'International Tables Vol C Tables 4.2.6.8 and 6.1.1.4'
N N 0.0061 0.0033 'International Tables Vol C Tables 4.2.6.8 and 6.1.1.4'
O O 0.0106 0.0060 'International Tables Vol C Tables 4.2.6.8 and 6.1.1.4'
Re Re -1.0185 7.2310 'International Tables Vol C Tables 4.2.6.8 and 6.1.1.4'

loop_
_geom_angle_atom_site_label_1
_geom_angle_atom_site_label_2
_geom_angle_atom_site_label_3
_geom_angle_site_symmetry_1
_geom_angle_site_symmetry_3
_geom_angle
C2 Re1 C3 . . 83.68(14)
C2 Re1 C1 . . 87.83(14)
C3 Re1 C1 . . 169.84(13)
C2 Re1 N2 . . 174.58(13)
C3 Re1 N2 . . 99.85(12)
C1 Re1 N2 . . 89.03(12)
C2 Re1 N3 . . 100.80(13)
C3 Re1 N3 . . 93.35(12)
C1 Re1 N3 . . 93.71(12)
N2 Re1 N3 . . 74.99(11)
C2 Re1 N1 . . 106.42(13)
C3 Re1 N1 . . 88.82(12)
C1 Re1 N1 . . 88.25(12)
N2 Re1 N1 . . 77.89(10)
N3 Re1 N1 . . 152.77(11)
C23 N1 C4 . . 115.0(3)
C23 N1 Re1 . . 121.4(2)
C4 N1 Re1 . . 108.15(19)
C23 N1 H1 . . 107.(3)
C4 N1 H1 . . 100.(3)
Re1 N1 H1 . . 102.(3)
C5 N2 C9 . . 121.4(3)
C5 N2 Re1 . . 120.1(2)
C9 N2 Re1 . . 118.5(2)
C10 N3 C11 . . 118.2(3)
C10 N3 Re1 . . 116.4(2)
C11 N3 Re1 . . 125.4(2)
O1 C1 Re1 . . 178.0(3)
O2 C2 Re1 . . 177.9(3)
O3 C3 Re1 . . 172.2(3)
C5 C4 N1 . . 113.9(3)
C5 C4 H4A . . 108.8
N1 C4 H4A . . 108.8
C5 C4 H4B . . 108.8
N1 C4 H4B . . 108.8
H4A C4 H4B . . 107.7
N2 C5 C6 . . 119.8(3)
N2 C5 C4 . . 114.7(3)
C6 C5 C4 . . 125.3(3)
C7 C6 C5 . . 119.2(3)
C7 C6 H6 . . 120.4
C5 C6 H6 . . 120.4
C8 C7 C6 . . 120.6(3)
C8 C7 H7 . . 119.7
C6 C7 H7 . . 119.7
C7 C8 C9 . . 118.3(3)
C7 C8 H8 . . 120.9
C9 C8 H8 . . 120.9
N2 C9 C8 . . 120.7(3)
N2 C9 C10 . . 112.1(3)
C8 C9 C10 . . 127.1(3)
N3 C10 C9 . . 117.9(3)
N3 C10 H10 . . 121.1
C9 C10 H10 . . 121.1
C16 C11 C12 . . 122.0(3)
C16 C11 N3 . . 119.6(3)
C12 C11 N3 . . 118.4(3)
C13 C12 C11 . . 117.3(3)
C13 C12 C17 . . 118.8(3)
C11 C12 C17 . . 123.9(3)
C14 C13 C12 . . 121.6(3)
C14 C13 H13 . . 119.2
C12 C13 H13 . . 119.2
C15 C14 C13 . . 119.9(3)
C15 C14 H14 . . 120.1
C13 C14 H14 . . 120.1
C14 C15 C16 . . 121.6(3)
C14 C15 H15 . . 119.2
C16 C15 H15 . . 119.2
C15 C16 C11 . . 117.6(3)
C15 C16 C20 . . 119.1(3)
C11 C16 C20 . . 123.3(3)
C12 C17 C18 . . 109.9(3)
C12 C17 C19 . . 112.5(3)
C18 C17 C19 . . 111.0(3)
C12 C17 H17 . . 107.8
C18 C17 H17 . . 107.8
C19 C17 H17 . . 107.8
C17 C18 H18A . . 109.5
C17 C18 H18B . . 109.5
H18A C18 H18B . . 109.5
C17 C18 H18C . . 109.5
H18A C18 H18C . . 109.5
H18B C18 H18C . . 109.5
C17 C19 H19A . . 109.5
C17 C19 H19B . . 109.5
H19A C19 H19B . . 109.5
C17 C19 H19C . . 109.5
H19A C19 H19C . . 109.5
H19B C19 H19C . . 109.5
C16 C20 C21 . . 110.2(3)
C16 C20 C22 . . 111.2(3)
C21 C20 C22 . . 110.9(3)
C16 C20 H20 . . 108.1
C21 C20 H20 . . 108.1
C22 C20 H20 . . 108.1
C20 C21 H21A . . 109.5
C20 C21 H21B . . 109.5
H21A C21 H21B . . 109.5
C20 C21 H21C . . 109.5
H21A C21 H21C . . 109.5
H21B C21 H21C . . 109.5
C20 C22 H22A . . 109.5
C20 C22 H22B . . 109.5
H22A C22 H22B . . 109.5
C20 C22 H22C . . 109.5
H22A C22 H22C . . 109.5
H22B C22 H22C . . 109.5
C24 C23 C28 . . 121.1(3)
C24 C23 N1 . . 117.1(3)
C28 C23 N1 . . 121.8(3)
C25 C24 C23 . . 118.5(3)
C25 C24 C32 . . 116.8(3)
C23 C24 C32 . . 124.7(3)
C26 C25 C24 . . 121.1(3)
C26 C25 H25 . . 118.(2)
C24 C25 H25 . . 121.(2)
C27 C26 C25 . . 119.5(3)
C27 C26 H26 . . 120.3
C25 C26 H26 . . 120.3
C26 C27 C28 . . 121.9(3)
C26 C27 H27 . . 119.1
C28 C27 H27 . . 119.1
C27 C28 C23 . . 117.6(3)
C27 C28 C29 . . 116.6(3)
C23 C28 C29 . . 125.7(3)
C28 C29 C31 . . 112.6(3)
C28 C29 C30 . . 111.4(3)
C31 C29 C30 . . 108.3(3)
C28 C29 H29 . . 108.2
C31 C29 H29 . . 108.2
C30 C29 H29 . . 108.2
C29 C30 H30A . . 109.5
C29 C30 H30B . . 109.5
H30A C30 H30B . . 109.5
C29 C30 H30C . . 109.5
H30A C30 H30C . . 109.5
H30B C30 H30C . . 109.5
C29 C31 H31A . . 109.5
C29 C31 H31B . . 109.5
H31A C31 H31B . . 109.5
C29 C31 H31C . . 109.5
H31A C31 H31C . . 109.5
H31B C31 H31C . . 109.5
C33 C32 C24 . . 110.5(3)
C33 C32 C34 . . 110.6(3)
C24 C32 C34 . . 111.1(3)
C33 C32 H32 . . 108.2
C24 C32 H32 . . 108.2
C34 C32 H32 . . 108.2
C32 C33 H33A . . 109.5
C32 C33 H33B . . 109.5
H33A C33 H33B . . 109.5
C32 C33 H33C . . 109.5
H33A C33 H33C . . 109.5
H33B C33 H33C . . 109.5
C32 C34 H34A . . 109.5
C32 C34 H34B . . 109.5
H34A C34 H34B . . 109.5
C32 C34 H34C . . 109.5
H34A C34 H34C . . 109.5
H34B C34 H34C . . 109.5
F4 B1 F2 . . 110.6(8)
F4 B1 F1 . . 110.3(12)
F2 B1 F1 . . 110.3(16)
F4 B1 F3 . . 109.0(5)
F2 B1 F3 . . 109.3(9)
F1 B1 F3 . . 107.2(14)
F4A B1A F2A . . 113.(3)
F4A B1A F1A . . 112.(5)
F2A B1A F1A . . 110.(6)
F4A B1A F3A . . 108.(2)
F2A B1A F3A . . 108.(4)
F1A B1A F3A . . 105.(6)
C1S Cl1S C1S . 2_575 65.0(6)
Cl1S C1S Cl1S . 2_575 115.0(6)
Cl1S C1S H1SA . . 108.5
Cl1S C1S H1SA 2_575 . 108.5
Cl1S C1S H1SB . . 108.5
Cl1S C1S H1SB 2_575 . 108.5
H1SA C1S H1SB . . 107.5

loop_
_geom_bond_atom_site_label_1
_geom_bond_atom_site_label_2
_geom_bond_site_symmetry_2
_geom_bond_distance
Re1 C2 . 1.913(4)
Re1 C3 . 1.986(3)
Re1 C1 . 2.000(4)
Re1 N2 . 2.103(3)
Re1 N3 . 2.134(3)
Re1 N1 . 2.236(3)
O1 C1 . 1.133(4)
O2 C2 . 1.160(5)
O3 C3 . 1.143(4)
N1 C23 . 1.482(4)
N1 C4 . 1.513(4)
N1 H1 . 0.82(4)
N2 C5 . 1.343(4)
N2 C9 . 1.352(4)
N3 C10 . 1.293(4)
N3 C11 . 1.460(4)
C4 C5 . 1.508(5)
C4 H4A . 0.99
C4 H4B . 0.99
C5 C6 . 1.387(5)
C6 C7 . 1.384(5)
C6 H6 . 0.95
C7 C8 . 1.376(5)
C7 H7 . 0.95
C8 C9 . 1.386(5)
C8 H8 . 0.95
C9 C10 . 1.464(5)
C10 H10 . 0.95
C11 C16 . 1.400(5)
C11 C12 . 1.409(5)
C12 C13 . 1.390(5)
C12 C17 . 1.523(5)
C13 C14 . 1.377(5)
C13 H13 . 0.95
C14 C15 . 1.376(5)
C14 H14 . 0.95
C15 C16 . 1.391(5)
C15 H15 . 0.95
C16 C20 . 1.518(5)
C17 C18 . 1.526(5)
C17 C19 . 1.528(6)
C17 H17 . 1.0
C18 H18A . 0.98
C18 H18B . 0.98
C18 H18C . 0.98
C19 H19A . 0.98
C19 H19B . 0.98
C19 H19C . 0.98
C20 C21 . 1.531(6)
C20 C22 . 1.535(6)
C20 H20 . 1.0
C21 H21A . 0.98
C21 H21B . 0.98
C21 H21C . 0.98
C22 H22A . 0.98
C22 H22B . 0.98
C22 H22C . 0.98
C23 C24 . 1.408(5)
C23 C28 . 1.408(5)
C24 C25 . 1.392(5)
C24 C32 . 1.532(5)
C25 C26 . 1.388(5)
C25 H25 . 0.95(4)
C26 C27 . 1.381(5)
C26 H26 . 0.95
C27 C28 . 1.397(5)
C27 H27 . 0.95
C28 C29 . 1.528(5)
C29 C31 . 1.535(5)
C29 C30 . 1.549(5)
C29 H29 . 1.0
C30 H30A . 0.98
C30 H30B . 0.98
C30 H30C . 0.98
C31 H31A . 0.98
C31 H31B . 0.98
C31 H31C . 0.98
C32 C33 . 1.530(5)
C32 C34 . 1.532(5)
C32 H32 . 1.0
C33 H33A . 0.98
C33 H33B . 0.98
C33 H33C . 0.98
C34 H34A . 0.98
C34 H34B . 0.98
C34 H34C . 0.98
F1 B1 . 1.405(10)
F2 B1 . 1.379(8)
F3 B1 . 1.414(7)
F4 B1 . 1.370(7)
F1A B1A . 1.401(19)
F2A B1A . 1.382(18)
F3A B1A . 1.404(19)
F4A B1A . 1.371(17)
Cl1S C1S . 1.643(14)
Cl1S C1S 2_575 1.839(13)
C1S Cl1S 2_575 1.839(13)
C1S H1SA . 0.99
C1S H1SB . 0.99

loop_
_geom_hbond_atom_site_label_D
_geom_hbond_atom_site_label_H
_geom_hbond_atom_site_label_A
_geom_hbond_distance_DH
_geom_hbond_distance_HA
_geom_hbond_distance_DA
_geom_hbond_angle_DHA
N1 H1 F1 0.82(4) 2.14(4) 2.912(15) 158.(4)
N1 H1 F1A 0.82(4) 2.04(7) 2.81(6) 156.(5)

loop_
_geom_torsion_atom_site_label_1
_geom_torsion_atom_site_label_2
_geom_torsion_atom_site_label_3
_geom_torsion_atom_site_label_4
_geom_torsion_site_symmetry_1
_geom_torsion_site_symmetry_4
_geom_torsion
C23 N1 C4 C5 . . 114.4(3)
Re1 N1 C4 C5 . . -24.9(3)
C9 N2 C5 C6 . . -2.6(5)
Re1 N2 C5 C6 . . 179.4(2)
C9 N2 C5 C4 . . 173.1(3)
Re1 N2 C5 C4 . . -4.9(4)
N1 C4 C5 N2 . . 20.7(4)
N1 C4 C5 C6 . . -163.9(3)
N2 C5 C6 C7 . . 1.4(5)
C4 C5 C6 C7 . . -173.9(3)
C5 C6 C7 C8 . . 0.8(5)
C6 C7 C8 C9 . . -1.7(5)
C5 N2 C9 C8 . . 1.7(5)
Re1 N2 C9 C8 . . 179.7(2)
C5 N2 C9 C10 . . -176.3(3)
Re1 N2 C9 C10 . . 1.7(3)
C7 C8 C9 N2 . . 0.5(5)
C7 C8 C9 C10 . . 178.2(3)
C11 N3 C10 C9 . . 177.8(3)
Re1 N3 C10 C9 . . -4.1(4)
N2 C9 C10 N3 . . 1.7(4)
C8 C9 C10 N3 . . -176.2(3)
C10 N3 C11 C16 . . 86.5(4)
Re1 N3 C11 C16 . . -91.4(3)
C10 N3 C11 C12 . . -95.7(4)
Re1 N3 C11 C12 . . 86.4(3)
C16 C11 C12 C13 . . 1.9(5)
N3 C11 C12 C13 . . -175.8(3)
C16 C11 C12 C17 . . -176.2(3)
N3 C11 C12 C17 . . 6.1(5)
C11 C12 C13 C14 . . -0.8(5)
C17 C12 C13 C14 . . 177.3(4)
C12 C13 C14 C15 . . -0.9(6)
C13 C14 C15 C16 . . 1.5(6)
C14 C15 C16 C11 . . -0.5(5)
C14 C15 C16 C20 . . -178.2(4)
C12 C11 C16 C15 . . -1.3(5)
N3 C11 C16 C15 . . 176.4(3)
C12 C11 C16 C20 . . 176.3(3)
N3 C11 C16 C20 . . -5.9(5)
C13 C12 C17 C18 . . -66.9(4)
C11 C12 C17 C18 . . 111.2(4)
C13 C12 C17 C19 . . 57.3(5)
C11 C12 C17 C19 . . -124.7(4)
C15 C16 C20 C21 . . 71.5(4)
C11 C16 C20 C21 . . -106.1(4)
C15 C16 C20 C22 . . -52.0(5)
C11 C16 C20 C22 . . 130.4(4)
C4 N1 C23 C24 . . 134.1(3)
Re1 N1 C23 C24 . . -92.4(3)
C4 N1 C23 C28 . . -44.7(4)
Re1 N1 C23 C28 . . 88.7(3)
C28 C23 C24 C25 . . 5.2(5)
N1 C23 C24 C25 . . -173.6(3)
C28 C23 C24 C32 . . -173.1(3)
N1 C23 C24 C32 . . 8.0(5)
C23 C24 C25 C26 . . 0.0(5)
C32 C24 C25 C26 . . 178.5(3)
C24 C25 C26 C27 . . -3.3(5)
C25 C26 C27 C28 . . 1.3(5)
C26 C27 C28 C23 . . 3.7(5)
C26 C27 C28 C29 . . -174.6(3)
C24 C23 C28 C27 . . -7.0(5)
N1 C23 C28 C27 . . 171.8(3)
C24 C23 C28 C29 . . 171.1(3)
N1 C23 C28 C29 . . -10.1(5)
C27 C28 C29 C31 . . -72.1(4)
C23 C28 C29 C31 . . 109.7(4)
C27 C28 C29 C30 . . 49.7(4)
C23 C28 C29 C30 . . -128.4(3)
C25 C24 C32 C33 . . -57.5(4)
C23 C24 C32 C33 . . 120.8(4)
C25 C24 C32 C34 . . 65.6(4)
C23 C24 C32 C34 . . -116.1(4)
C1S Cl1S C1S Cl1S 2_575 2_575 -0.002
